data_4305915
loop_
_publ_author_name
'Hideki Sugimoto'
'Koichiro Suyama'
'Kunihisa Sugimoto'
'Hiroyuki Miyake'
'Isao Takahashi'
'Shun Hirota'
'Shinobu Itoh'

_publ_contact_author_name 'HIDEKI SUGIMOTO'
_publ_section_title
;
A New Class of Sulfido/Oxo(dithiolene)-Molybdenum(IV) Complexes Derived
from Sulfido/Oxo-Bis(tetrasulfido)molybdenum(IV) Anions
;
_journal_name_full 'Inorganic Chemistry'
_journal_page_first 10150
_journal_page_last 10157
_journal_paper_doi 10.1021/ic800832a
_journal_volume 47
_journal_year 2008
_chemical_formula_moiety 'C57 H49 Cl2 Mo N O P2 S7 '
_chemical_formula_sum 'C57 H49 Cl2 Mo N O P2 S7'
_chemical_formula_weight 1217.23
_space_group_IT_number 2
_symmetry_cell_setting triclinic
_symmetry_Int_Tables_number 2
_symmetry_space_group_name_Hall '-P 1'
_symmetry_space_group_name_H-M 'P -1'
_cell_angle_alpha 80.555(7)
_cell_angle_beta 88.458(7)
_cell_angle_gamma 75.768(6)
_cell_formula_units_Z 2
_cell_length_a 10.4210(13)
_cell_length_b 13.5187(15)
_cell_length_c 20.424(3)
_cell_measurement_reflns_used 9261
_cell_measurement_temperature 113.1
_cell_measurement_theta_max 30.0
_cell_measurement_theta_min 4.0
_cell_volume 2750.9(6)
_computing_cell_refinement CrystalClear
_computing_data_collection CrystalClear
_computing_data_reduction CrystalStructure
_computing_publication_material 'CrystalStructure 3.8'
_computing_structure_refinement CRYSTALS
_computing_structure_solution SIR92
_diffrn_detector_area_resol_mean 7.31
_diffrn_measured_fraction_theta_full 0.979
_diffrn_measured_fraction_theta_max 0.859
_diffrn_measurement_device_type 'Rigaku Mercury'
_diffrn_measurement_method \w
_diffrn_radiation_type 'Mo K\a'
_diffrn_radiation_wavelength 0.71070
_diffrn_reflns_av_R_equivalents 0.048
_diffrn_reflns_limit_h_max 14
_diffrn_reflns_limit_h_min -14
_diffrn_reflns_limit_k_max 17
_diffrn_reflns_limit_k_min -16
_diffrn_reflns_limit_l_max 22
_diffrn_reflns_limit_l_min -28
_diffrn_reflns_number 29465
_diffrn_reflns_theta_full 27.50
_diffrn_reflns_theta_max 30.03
_exptl_absorpt_coefficient_mu 0.700
_exptl_absorpt_correction_T_max 0.919
_exptl_absorpt_correction_T_min 0.723
_exptl_absorpt_correction_type multi-scan
_exptl_absorpt_process_details 'Jacobson, R. (1998) Private communication'
_exptl_crystal_colour orange
_exptl_crystal_density_diffrn 1.469
_exptl_crystal_density_method 'not measured'
_exptl_crystal_description prism
_exptl_crystal_F_000 1248.00
_exptl_crystal_size_max 0.20
_exptl_crystal_size_mid 0.18
_exptl_crystal_size_min 0.12
_refine_diff_density_max 2.05
_refine_diff_density_min -0.84
_refine_ls_extinction_method none
_refine_ls_goodness_of_fit_ref 0.992
_refine_ls_hydrogen_treatment refall
_refine_ls_number_parameters 678
_refine_ls_number_reflns 8833
_refine_ls_R_factor_gt 0.0723
_refine_ls_shift/su_max 0.0000
_refine_ls_structure_factor_coef Fsqd
_refine_ls_weighting_details 'w = 1/[0.0033Fo^2^ + 1.0000\s(Fo^2^)]/(4Fo^2^)'
_refine_ls_weighting_scheme calc
_refine_ls_wR_factor_ref 0.1729
_reflns_number_gt 8726
_reflns_number_total 12400
_reflns_threshold_expression F^2^>2.0\s(F^2^)
_cod_data_source_file ic800832a_si_002_5.cif
_cod_data_source_block '_3a'
_cod_original_formula_sum 'C57 H49 Cl2 Mo N O P2 S7 '
_cod_database_code 4305915

loop_
_symmetry_equiv_pos_site_id
_symmetry_equiv_pos_as_xyz
1 +X,+Y,+Z
2 -X,-Y,-Z

loop_
_atom_site_label
_atom_site_type_symbol
_atom_site_fract_x
_atom_site_fract_y
_atom_site_fract_z
_atom_site_U_iso_or_equiv
_atom_site_adp_type
_atom_site_occupancy
_atom_site_symmetry_multiplicity
_atom_site_calc_flag
_atom_site_refinement_flags
_atom_site_disorder_assembly
_atom_site_disorder_group
Mo(1) Mo 0.06461(5) 0.78280(4) 0.25618(2) 0.01993(11) Uani 1.00 1 d . . .
Cl(1) Cl 0.55866(16) 0.51304(16) 0.27156(10) 0.0490(5) Uani 1.00 1 d . . .
Cl(2) Cl 0.1793(2) 0.56312(15) 0.50941(8) 0.0546(5) Uani 1.00 1 d . . .
S(1) S -0.05316(15) 0.70078(12) 0.21204(8) 0.0314(3) Uani 1.00 1 d . . .
S(2) S 0.13433(14) 0.89858(11) 0.17530(7) 0.0264(3) Uani 1.00 1 d . . .
S(3) S -0.00735(16) 1.04894(13) 0.16173(8) 0.0355(4) Uani 1.00 1 d . . .
S(4) S -0.04132(18) 1.06559(13) 0.25716(9) 0.0402(4) Uani 1.00 1 d . . .
S(5) S -0.07069(15) 0.91654(12) 0.30264(8) 0.0316(3) Uani 1.00 1 d . . .
S(6) S 0.28806(13) 0.68719(11) 0.25144(7) 0.0254(3) Uani 1.00 1 d . . .
S(7) S 0.09243(15) 0.70757(11) 0.37096(7) 0.0260(3) Uani 1.00 1 d . . .
P(1) P 0.39611(14) 0.17943(11) 0.08636(7) 0.0214(3) Uani 1.00 1 d . . .
P(2) P 0.26565(13) 0.18412(11) 0.43446(7) 0.0204(3) Uani 1.00 1 d . . .
O(1) O 0.2809(14) 0.6669(12) -0.1770(8) 0.178(6) Uani 1.00 1 d . . .
N(1) N 0.1881(11) 0.5540(10) -0.1199(6) 0.111(4) Uani 1.00 1 d . . .
C(1) C 0.3287(5) 0.6034(4) 0.3268(2) 0.0248(13) Uani 1.00 1 d . . .
C(2) C 0.2423(6) 0.6136(4) 0.3807(2) 0.0271(14) Uani 1.00 1 d . . .
C(3) C 0.2822(7) 0.5496(4) 0.4419(3) 0.0354(16) Uani 1.00 1 d . . .
C(4) C 0.3984(7) 0.4765(5) 0.4498(3) 0.0425(19) Uani 1.00 1 d . . .
C(5) C 0.4834(7) 0.4633(5) 0.3974(3) 0.0420(18) Uani 1.00 1 d . . .
C(6) C 0.4482(6) 0.5273(5) 0.3372(3) 0.0362(17) Uani 1.00 1 d . . .
C(7) C 0.4762(5) 0.0622(4) 0.1391(2) 0.0256(13) Uani 1.00 1 d . . .
C(8) C 0.6121(6) 0.0203(5) 0.1344(3) 0.0357(16) Uani 1.00 1 d . . .
C(9) C 0.6724(6) -0.0737(5) 0.1732(3) 0.0431(18) Uani 1.00 1 d . . .
C(10) C 0.5962(7) -0.1251(5) 0.2162(3) 0.0419(18) Uani 1.00 1 d . . .
C(11) C 0.4620(6) -0.0851(5) 0.2218(3) 0.0401(18) Uani 1.00 1 d . . .
C(12) C 0.4013(6) 0.0095(5) 0.1833(3) 0.0342(16) Uani 1.00 1 d . . .
C(13) C 0.2636(5) 0.1582(4) 0.0421(2) 0.0233(13) Uani 1.00 1 d . . .
C(14) C 0.2567(6) 0.0592(5) 0.0333(2) 0.0302(15) Uani 1.00 1 d . . .
C(15) C 0.1562(6) 0.0474(5) -0.0061(3) 0.0370(17) Uani 1.00 1 d . . .
C(16) C 0.0658(6) 0.1340(6) -0.0377(3) 0.0433(19) Uani 1.00 1 d . . .
C(17) C 0.0721(6) 0.2317(6) -0.0297(3) 0.0417(18) Uani 1.00 1 d . . .
C(18) C 0.1680(5) 0.2453(5) 0.0109(2) 0.0306(15) Uani 1.00 1 d . . .
C(19) C 0.5145(5) 0.2160(4) 0.0268(2) 0.0236(13) Uani 1.00 1 d . . .
C(20) C 0.4976(5) 0.2136(4) -0.0401(3) 0.0295(14) Uani 1.00 1 d . . .
C(21) C 0.5912(6) 0.2393(4) -0.0852(3) 0.0325(15) Uani 1.00 1 d . . .
C(22) C 0.6994(6) 0.2665(5) -0.0640(3) 0.0416(18) Uani 1.00 1 d . . .
C(23) C 0.7168(7) 0.2690(6) 0.0035(3) 0.044(2) Uani 1.00 1 d . . .
C(24) C 0.6244(6) 0.2430(6) 0.0486(3) 0.0377(17) Uani 1.00 1 d . . .
C(25) C 0.3307(5) 0.2836(4) 0.1312(2) 0.0262(13) Uani 1.00 1 d . . .
C(26) C 0.3702(6) 0.3750(5) 0.1210(3) 0.0373(17) Uani 1.00 1 d . . .
C(27) C 0.3116(7) 0.4552(5) 0.1557(3) 0.0405(18) Uani 1.00 1 d . . .
C(28) C 0.2128(7) 0.4435(5) 0.2009(3) 0.0411(18) Uani 1.00 1 d . . .
C(29) C 0.1721(7) 0.3521(5) 0.2110(3) 0.045(2) Uani 1.00 1 d . . .
C(30) C 0.2291(6) 0.2713(5) 0.1770(3) 0.0391(18) Uani 1.00 1 d . . .
C(31) C 0.2245(5) 0.0627(4) 0.4611(3) 0.0250(13) Uani 1.00 1 d . . .
C(32) C 0.2029(6) 0.0058(4) 0.4125(3) 0.0331(16) Uani 1.00 1 d . . .
C(33) C 0.1699(6) -0.0876(4) 0.4323(3) 0.0361(17) Uani 1.00 1 d . . .
C(34) C 0.1590(5) -0.1240(4) 0.4989(3) 0.0341(16) Uani 1.00 1 d . . .
C(35) C 0.1807(6) -0.0686(5) 0.5465(3) 0.0347(16) Uani 1.00 1 d . . .
C(36) C 0.2116(5) 0.0260(4) 0.5282(3) 0.0272(14) Uani 1.00 1 d . . .
C(37) C 0.3967(5) 0.1674(4) 0.3752(2) 0.0264(14) Uani 1.00 1 d . . .
C(38) C 0.4794(6) 0.0684(5) 0.3735(3) 0.0341(16) Uani 1.00 1 d . . .
C(39) C 0.5819(6) 0.0582(6) 0.3276(3) 0.0430(19) Uani 1.00 1 d . . .
C(40) C 0.6020(6) 0.1426(7) 0.2853(3) 0.047(2) Uani 1.00 1 d . . .
C(41) C 0.5205(7) 0.2405(6) 0.2870(3) 0.044(2) Uani 1.00 1 d . . .
C(42) C 0.4167(6) 0.2524(5) 0.3319(3) 0.0324(15) Uani 1.00 1 d . . .
C(43) C 0.1226(5) 0.2778(4) 0.3968(2) 0.0223(13) Uani 1.00 1 d . . .
C(44) C 0.0178(5) 0.2471(4) 0.3713(2) 0.0266(14) Uani 1.00 1 d . . .
C(45) C -0.0882(5) 0.3214(4) 0.3390(3) 0.0305(15) Uani 1.00 1 d . . .
C(46) C -0.0901(5) 0.4242(4) 0.3321(3) 0.0326(15) Uani 1.00 1 d . . .
C(47) C 0.0145(6) 0.4565(4) 0.3567(3) 0.0341(16) Uani 1.00 1 d . . .
C(48) C 0.1196(5) 0.3834(4) 0.3897(3) 0.0306(15) Uani 1.00 1 d . . .
C(49) C 0.3202(5) 0.2271(4) 0.5050(2) 0.0211(12) Uani 1.00 1 d . . .
C(50) C 0.4565(5) 0.2116(4) 0.5180(2) 0.0230(13) Uani 1.00 1 d . . .
C(51) C 0.4965(5) 0.2385(4) 0.5754(2) 0.0277(14) Uani 1.00 1 d . . .
C(52) C 0.4021(6) 0.2813(4) 0.6189(2) 0.0288(14) Uani 1.00 1 d . . .
C(53) C 0.2687(6) 0.2962(4) 0.6062(3) 0.0312(15) Uani 1.00 1 d . . .
C(54) C 0.2267(5) 0.2710(4) 0.5491(2) 0.0284(14) Uani 1.00 1 d . . .
C(55) C 0.091(3) 0.538(2) -0.0683(15) 0.233(11) Uiso 1.00 1 d . . .
C(56) C 0.306(2) 0.4761(17) -0.1050(10) 0.162(7) Uiso 1.00 1 d . . .
C(57) C 0.1854(16) 0.6425(10) -0.1583(8) 0.102(5) Uani 1.00 1 d . . .
H(1) H 0.4204 0.4339 0.4918 0.051 Uiso 1.00 1 c R . .
H(2) H 0.5647 0.4119 0.4023 0.049 Uiso 1.00 1 c R . .
H(3) H 0.6633 0.0562 0.1047 0.040 Uiso 1.00 1 c R . .
H(4) H 0.7649 -0.1022 0.1706 0.047 Uiso 1.00 1 c R . .
H(5) H 0.6375 -0.1897 0.2420 0.046 Uiso 1.00 1 c R . .
H(6) H 0.4117 -0.1215 0.2518 0.047 Uiso 1.00 1 c R . .
H(7) H 0.3089 0.0380 0.1866 0.040 Uiso 1.00 1 c R . .
H(8) H 0.3207 0.0004 0.0543 0.036 Uiso 1.00 1 c R . .
H(9) H 0.1495 -0.0198 -0.0111 0.047 Uiso 1.00 1 c R . .
H(10) H -0.0015 0.1259 -0.0654 0.052 Uiso 1.00 1 c R . .
H(11) H 0.0102 0.2902 -0.0525 0.047 Uiso 1.00 1 c R . .
H(12) H 0.1699 0.3125 0.0181 0.035 Uiso 1.00 1 c R . .
H(13) H 0.4229 0.1943 -0.0548 0.034 Uiso 1.00 1 c R . .
H(14) H 0.5803 0.2378 -0.1310 0.037 Uiso 1.00 1 c R . .
H(15) H 0.7627 0.2840 -0.0952 0.050 Uiso 1.00 1 c R . .
H(16) H 0.7912 0.2888 0.0181 0.056 Uiso 1.00 1 c R . .
H(17) H 0.6363 0.2428 0.0945 0.046 Uiso 1.00 1 c R . .
H(18) H 0.4378 0.3832 0.0899 0.047 Uiso 1.00 1 c R . .
H(19) H 0.3394 0.5179 0.1481 0.049 Uiso 1.00 1 c R . .
H(20) H 0.1731 0.4979 0.2246 0.049 Uiso 1.00 1 c R . .
H(21) H 0.1043 0.3444 0.2420 0.055 Uiso 1.00 1 c R . .
H(22) H 0.2006 0.2089 0.1844 0.048 Uiso 1.00 1 c R . .
H(23) H 0.2102 0.0313 0.3667 0.039 Uiso 1.00 1 c R . .
H(24) H 0.1551 -0.1271 0.4001 0.045 Uiso 1.00 1 c R . .
H(25) H 0.1356 -0.1880 0.5120 0.041 Uiso 1.00 1 c R . .
H(26) H 0.1750 -0.0954 0.5922 0.041 Uiso 1.00 1 c R . .
H(27) H 0.2242 0.0658 0.5606 0.033 Uiso 1.00 1 c R . .
H(28) H 0.4651 0.0101 0.4028 0.039 Uiso 1.00 1 c R . .
H(29) H 0.6388 -0.0080 0.3258 0.050 Uiso 1.00 1 c R . .
H(30) H 0.6717 0.1343 0.2541 0.057 Uiso 1.00 1 c R . .
H(31) H 0.5355 0.2991 0.2580 0.053 Uiso 1.00 1 c R . .
H(32) H 0.3591 0.3187 0.3327 0.039 Uiso 1.00 1 c R . .
H(33) H 0.0194 0.1757 0.3761 0.032 Uiso 1.00 1 c R . .
H(34) H -0.1596 0.3006 0.3219 0.037 Uiso 1.00 1 c R . .
H(35) H -0.1632 0.4746 0.3105 0.037 Uiso 1.00 1 c R . .
H(36) H 0.0140 0.5278 0.3503 0.040 Uiso 1.00 1 c R . .
H(37) H 0.1891 0.4045 0.4082 0.037 Uiso 1.00 1 c R . .
H(38) H 0.5202 0.1832 0.4877 0.026 Uiso 1.00 1 c R . .
H(39) H 0.5880 0.2276 0.5851 0.033 Uiso 1.00 1 c R . .
H(40) H 0.4303 0.3006 0.6577 0.036 Uiso 1.00 1 c R . .
H(41) H 0.2056 0.3239 0.6370 0.038 Uiso 1.00 1 c R . .
H(42) H 0.1350 0.2828 0.5395 0.033 Uiso 1.00 1 c R . .
H(43) H 0.0441 0.4913 -0.0801 0.280 Uiso 1.00 1 c R . .
H(44) H 0.0325 0.6036 -0.0681 0.280 Uiso 1.00 1 c R . .
H(45) H 0.1301 0.5119 -0.0254 0.280 Uiso 1.00 1 c R . .
H(46) H 0.3583 0.5046 -0.0796 0.194 Uiso 1.00 1 c R . .
H(47) H 0.3489 0.4632 -0.1454 0.194 Uiso 1.00 1 c R . .
H(48) H 0.2934 0.4131 -0.0805 0.194 Uiso 1.00 1 c R . .

loop_
_atom_site_aniso_label
_atom_site_aniso_U_11
_atom_site_aniso_U_22
_atom_site_aniso_U_33
_atom_site_aniso_U_12
_atom_site_aniso_U_13
_atom_site_aniso_U_23
Mo(1) 0.0192(2) 0.0184(2) 0.0215(2) -0.00333(17) -0.00087(17) -0.00284(17)
Cl(1) 0.0239(7) 0.0543(11) 0.0650(11) 0.0048(7) -0.0064(7) -0.0197(9)
Cl(2) 0.0967(16) 0.0380(9) 0.0280(7) -0.0194(10) -0.0010(8) 0.0022(7)
S(1) 0.0297(7) 0.0266(7) 0.0381(8) -0.0063(6) -0.0094(6) -0.0053(6)
S(2) 0.0272(6) 0.0238(7) 0.0266(6) -0.0052(5) 0.0022(5) -0.0009(5)
S(3) 0.0346(8) 0.0261(7) 0.0411(8) -0.0037(6) -0.0021(6) 0.0031(6)
S(4) 0.0410(9) 0.0264(8) 0.0520(10) -0.0021(6) 0.0045(7) -0.0127(7)
S(5) 0.0301(7) 0.0271(7) 0.0338(7) 0.0007(6) 0.0060(6) -0.0066(6)
S(6) 0.0204(6) 0.0258(7) 0.0281(6) -0.0037(5) 0.0022(5) -0.0018(5)
S(7) 0.0331(7) 0.0212(6) 0.0233(6) -0.0066(5) 0.0021(5) -0.0026(5)
P(1) 0.0207(6) 0.0223(7) 0.0200(6) -0.0037(5) 0.0011(5) -0.0027(5)
P(2) 0.0191(6) 0.0176(6) 0.0248(6) -0.0037(5) -0.0013(5) -0.0049(5)
O(1) 0.146(11) 0.179(14) 0.225(15) -0.063(10) 0.030(10) -0.045(11)
N(1) 0.100(8) 0.103(8) 0.107(8) 0.014(6) 0.018(6) -0.008(6)
C(1) 0.028(2) 0.019(2) 0.028(2) -0.009(2) -0.012(2) -0.000(2)
C(2) 0.036(3) 0.016(2) 0.030(2) -0.008(2) -0.009(2) -0.001(2)
C(3) 0.059(4) 0.026(3) 0.024(2) -0.017(2) -0.015(2) 0.002(2)
C(4) 0.063(4) 0.027(3) 0.039(3) -0.015(3) -0.031(3) 0.003(2)
C(5) 0.038(3) 0.027(3) 0.058(4) -0.002(2) -0.033(3) -0.003(3)
C(6) 0.027(2) 0.037(3) 0.048(3) -0.005(2) -0.012(2) -0.016(2)
C(7) 0.027(2) 0.025(2) 0.024(2) -0.004(2) -0.003(2) -0.003(2)
C(8) 0.026(2) 0.039(3) 0.034(3) 0.001(2) 0.001(2) 0.003(2)
C(9) 0.028(3) 0.050(4) 0.038(3) 0.007(2) -0.007(2) 0.005(3)
C(10) 0.045(3) 0.035(3) 0.035(3) 0.003(3) -0.014(3) 0.010(2)
C(11) 0.042(3) 0.040(3) 0.037(3) -0.016(3) -0.013(2) 0.011(2)
C(12) 0.030(3) 0.033(3) 0.038(3) -0.007(2) -0.008(2) 0.002(2)
C(13) 0.021(2) 0.028(2) 0.021(2) -0.005(2) 0.002(2) -0.004(2)
C(14) 0.029(2) 0.038(3) 0.024(2) -0.006(2) 0.004(2) -0.010(2)
C(15) 0.032(3) 0.050(4) 0.037(3) -0.015(2) 0.008(2) -0.023(3)
C(16) 0.031(3) 0.071(5) 0.029(3) -0.014(3) -0.003(2) -0.008(3)
C(17) 0.028(3) 0.061(4) 0.029(3) -0.004(3) -0.004(2) 0.004(3)
C(18) 0.024(2) 0.033(3) 0.030(2) -0.006(2) 0.000(2) 0.004(2)
C(19) 0.023(2) 0.024(2) 0.023(2) -0.006(2) 0.007(2) -0.001(2)
C(20) 0.026(2) 0.026(2) 0.034(3) -0.004(2) -0.001(2) -0.002(2)
C(21) 0.034(3) 0.031(3) 0.027(2) -0.000(2) 0.008(2) -0.001(2)
C(22) 0.037(3) 0.040(3) 0.048(3) -0.008(2) 0.018(3) -0.013(3)
C(23) 0.039(3) 0.057(4) 0.043(3) -0.020(3) 0.006(3) -0.012(3)
C(24) 0.023(2) 0.056(4) 0.036(3) -0.012(2) 0.006(2) -0.012(3)
C(25) 0.024(2) 0.029(3) 0.024(2) -0.002(2) 0.000(2) -0.006(2)
C(26) 0.039(3) 0.038(3) 0.040(3) -0.017(2) 0.011(2) -0.011(2)
C(27) 0.049(3) 0.026(3) 0.048(3) -0.008(2) 0.007(3) -0.012(2)
C(28) 0.050(4) 0.030(3) 0.042(3) -0.001(2) 0.007(3) -0.016(2)
C(29) 0.053(4) 0.043(4) 0.040(3) -0.010(3) 0.017(3) -0.013(3)
C(30) 0.044(3) 0.036(3) 0.040(3) -0.014(3) 0.017(3) -0.011(2)
C(31) 0.023(2) 0.016(2) 0.036(3) -0.001(2) -0.009(2) -0.006(2)
C(32) 0.038(3) 0.020(2) 0.040(3) -0.002(2) -0.006(2) -0.007(2)
C(33) 0.035(3) 0.022(3) 0.055(4) -0.009(2) -0.007(3) -0.014(2)
C(34) 0.022(2) 0.019(2) 0.061(4) -0.008(2) -0.001(2) -0.003(2)
C(35) 0.033(3) 0.031(3) 0.040(3) -0.012(2) 0.003(2) 0.002(2)
C(36) 0.024(2) 0.022(2) 0.037(3) -0.007(2) 0.002(2) -0.004(2)
C(37) 0.025(2) 0.031(3) 0.024(2) -0.005(2) -0.003(2) -0.010(2)
C(38) 0.032(3) 0.036(3) 0.030(3) 0.004(2) -0.003(2) -0.010(2)
C(39) 0.028(3) 0.052(4) 0.045(3) 0.008(3) -0.003(2) -0.023(3)
C(40) 0.023(3) 0.090(6) 0.030(3) -0.011(3) 0.003(2) -0.021(3)
C(41) 0.042(3) 0.057(4) 0.033(3) -0.018(3) 0.007(2) -0.001(3)
C(42) 0.027(2) 0.033(3) 0.037(3) -0.007(2) 0.001(2) -0.006(2)
C(43) 0.027(2) 0.017(2) 0.023(2) -0.007(2) 0.002(2) -0.003(2)
C(44) 0.025(2) 0.021(2) 0.034(3) -0.007(2) 0.003(2) -0.003(2)
C(45) 0.021(2) 0.035(3) 0.037(3) -0.013(2) -0.006(2) 0.001(2)
C(46) 0.022(2) 0.031(3) 0.040(3) 0.002(2) -0.011(2) -0.001(2)
C(47) 0.037(3) 0.018(2) 0.046(3) -0.005(2) -0.005(2) -0.002(2)
C(48) 0.025(2) 0.028(3) 0.039(3) -0.007(2) -0.000(2) -0.005(2)
C(49) 0.020(2) 0.016(2) 0.025(2) -0.0022(19) -0.002(2) -0.002(2)
C(50) 0.020(2) 0.017(2) 0.028(2) 0.000(2) -0.001(2) -0.001(2)
C(51) 0.028(2) 0.024(2) 0.031(2) -0.008(2) -0.006(2) -0.000(2)
C(52) 0.038(3) 0.027(3) 0.025(2) -0.013(2) 0.001(2) -0.005(2)
C(53) 0.038(3) 0.024(2) 0.034(3) -0.007(2) 0.000(2) -0.010(2)
C(54) 0.023(2) 0.028(3) 0.032(2) -0.003(2) -0.001(2) -0.004(2)
C(57) 0.109(10) 0.075(8) 0.126(11) -0.045(7) -0.028(9) 0.009(7)

loop_
_atom_type_symbol
_atom_type_description
_atom_type_scat_dispersion_real
_atom_type_scat_dispersion_imag
_atom_type_scat_source
C C 0.003 0.002
;
International Tables for Crystallography
(1992, Vol. C, Tables 4.2.6.8 and 6.1.1.4)
;
H H 0.000 0.000
;
International Tables for Crystallography
(1992, Vol. C, Table 6.1.1.4)
;
Cl Cl 0.148 0.159
;
International Tables for Crystallography
(1992, Vol. C, Tables 4.2.6.8 and 6.1.1.4)
;
Mo Mo -1.683 0.686
;
International Tables for Crystallography
(1992, Vol. C, Tables 4.2.6.8 and 6.1.1.4)
;
P P 0.102 0.094
;
International Tables for Crystallography
(1992, Vol. C, Tables 4.2.6.8 and 6.1.1.4)
;
S S 0.125 0.123
;
International Tables for Crystallography
(1992, Vol. C, Tables 4.2.6.8 and 6.1.1.4)
;
N N 0.006 0.003
;
International Tables for Crystallography
(1992, Vol. C, Tables 4.2.6.8 and 6.1.1.4)
;
O O 0.011 0.006
;
International Tables for Crystallography
(1992, Vol. C, Tables 4.2.6.8 and 6.1.1.4)
;

loop_
_geom_angle_atom_site_label_1
_geom_angle_atom_site_label_2
_geom_angle_atom_site_label_3
_geom_angle
_geom_angle_publ_flag
_geom_angle_site_symmetry_1
_geom_angle_site_symmetry_2
_geom_angle_site_symmetry_3
S(1) Mo(1) S(2) 110.05(5) yes . . .
S(1) Mo(1) S(5) 110.29(6) yes . . .
S(1) Mo(1) S(6) 106.24(5) yes . . .
S(1) Mo(1) S(7) 106.69(6) yes . . .
S(2) Mo(1) S(5) 91.57(5) yes . . .
S(2) Mo(1) S(6) 82.54(4) yes . . .
S(2) Mo(1) S(7) 142.88(6) yes . . .
S(5) Mo(1) S(6) 142.76(6) yes . . .
S(5) Mo(1) S(7) 80.53(5) yes . . .
S(6) Mo(1) S(7) 82.39(4) yes . . .
Mo(1) S(2) S(3) 110.91(7) yes . . .
S(2) S(3) S(4) 99.81(8) yes . . .
S(3) S(4) S(5) 103.12(10) yes . . .
Mo(1) S(5) S(4) 111.56(8) yes . . .
Mo(1) S(6) C(1) 108.29(19) yes . . .
Mo(1) S(7) C(2) 108.3(2) yes . . .
C(7) P(1) C(13) 109.6(2) yes . . .
C(7) P(1) C(19) 108.6(2) yes . . .
C(7) P(1) C(25) 112.9(2) yes . . .
C(13) P(1) C(19) 108.2(2) yes . . .
C(13) P(1) C(25) 108.2(2) yes . . .
C(19) P(1) C(25) 109.3(2) yes . . .
C(31) P(2) C(37) 109.2(2) yes . . .
C(31) P(2) C(43) 109.6(2) yes . . .
C(31) P(2) C(49) 109.1(2) yes . . .
C(37) P(2) C(43) 109.6(2) yes . . .
C(37) P(2) C(49) 109.3(2) yes . . .
C(43) P(2) C(49) 109.9(2) yes . . .
C(55) N(1) C(56) 108.4(15) yes . . .
C(55) N(1) C(57) 124.9(15) yes . . .
C(56) N(1) C(57) 122.6(14) yes . . .
S(6) C(1) C(2) 119.9(3) yes . . .
S(6) C(1) C(6) 122.5(4) yes . . .
C(2) C(1) C(6) 117.5(5) yes . . .
S(7) C(2) C(1) 119.6(3) yes . . .
S(7) C(2) C(3) 122.0(4) yes . . .
C(1) C(2) C(3) 118.4(5) yes . . .
Cl(2) C(3) C(2) 119.2(4) yes . . .
Cl(2) C(3) C(4) 118.5(4) yes . . .
C(2) C(3) C(4) 122.3(6) yes . . .
C(3) C(4) C(5) 120.4(6) yes . . .
C(4) C(5) C(6) 118.4(5) yes . . .
Cl(1) C(6) C(1) 118.7(4) yes . . .
Cl(1) C(6) C(5) 118.3(4) yes . . .
C(1) C(6) C(5) 123.0(6) yes . . .
P(1) C(7) C(8) 120.6(4) yes . . .
P(1) C(7) C(12) 119.8(4) yes . . .
C(8) C(7) C(12) 119.6(5) yes . . .
C(7) C(8) C(9) 120.1(6) yes . . .
C(8) C(9) C(10) 119.4(5) yes . . .
C(9) C(10) C(11) 121.5(5) yes . . .
C(10) C(11) C(12) 119.3(6) yes . . .
C(7) C(12) C(11) 120.1(5) yes . . .
P(1) C(13) C(14) 122.1(3) yes . . .
P(1) C(13) C(18) 118.3(5) yes . . .
C(14) C(13) C(18) 119.4(5) yes . . .
C(13) C(14) C(15) 119.8(5) yes . . .
C(14) C(15) C(16) 119.7(7) yes . . .
C(15) C(16) C(17) 120.9(7) yes . . .
C(16) C(17) C(18) 120.5(6) yes . . .
C(13) C(18) C(17) 119.6(6) yes . . .
P(1) C(19) C(20) 119.9(4) yes . . .
P(1) C(19) C(24) 119.7(4) yes . . .
C(20) C(19) C(24) 120.3(5) yes . . .
C(19) C(20) C(21) 119.4(6) yes . . .
C(20) C(21) C(22) 120.5(6) yes . . .
C(21) C(22) C(23) 120.3(6) yes . . .
C(22) C(23) C(24) 119.4(7) yes . . .
C(19) C(24) C(23) 120.1(6) yes . . .
P(1) C(25) C(26) 123.3(4) yes . . .
P(1) C(25) C(30) 117.0(5) yes . . .
C(26) C(25) C(30) 119.6(5) yes . . .
C(25) C(26) C(27) 120.6(6) yes . . .
C(26) C(27) C(28) 120.2(7) yes . . .
C(27) C(28) C(29) 119.4(6) yes . . .
C(28) C(29) C(30) 121.4(7) yes . . .
C(25) C(30) C(29) 118.8(7) yes . . .
P(2) C(31) C(32) 118.4(4) yes . . .
P(2) C(31) C(36) 121.1(5) yes . . .
C(32) C(31) C(36) 120.4(5) yes . . .
C(31) C(32) C(33) 119.0(6) yes . . .
C(32) C(33) C(34) 120.2(6) yes . . .
C(33) C(34) C(35) 120.9(6) yes . . .
C(34) C(35) C(36) 120.3(6) yes . . .
C(31) C(36) C(35) 119.2(6) yes . . .
P(2) C(37) C(38) 120.0(4) yes . . .
P(2) C(37) C(42) 119.7(4) yes . . .
C(38) C(37) C(42) 120.3(5) yes . . .
C(37) C(38) C(39) 118.6(6) yes . . .
C(38) C(39) C(40) 120.9(6) yes . . .
C(39) C(40) C(41) 120.6(6) yes . . .
C(40) C(41) C(42) 119.5(6) yes . . .
C(37) C(42) C(41) 120.1(5) yes . . .
P(2) C(43) C(44) 121.1(4) yes . . .
P(2) C(43) C(48) 119.2(4) yes . . .
C(44) C(43) C(48) 119.6(4) yes . . .
C(43) C(44) C(45) 119.9(5) yes . . .
C(44) C(45) C(46) 120.1(6) yes . . .
C(45) C(46) C(47) 120.9(5) yes . . .
C(46) C(47) C(48) 119.5(5) yes . . .
C(43) C(48) C(47) 120.1(6) yes . . .
P(2) C(49) C(50) 120.4(4) yes . . .
P(2) C(49) C(54) 119.5(4) yes . . .
C(50) C(49) C(54) 120.0(5) yes . . .
C(49) C(50) C(51) 119.4(5) yes . . .
C(50) C(51) C(52) 119.8(5) yes . . .
C(51) C(52) C(53) 120.9(6) yes . . .
C(52) C(53) C(54) 120.3(5) yes . . .
C(49) C(54) C(53) 119.7(5) yes . . .
O(1) C(57) N(1) 122.5(14) yes . . .
C(3) C(4) H(1) 119.4 no . . .
C(5) C(4) H(1) 120.2 no . . .
C(4) C(5) H(2) 121.1 no . . .
C(6) C(5) H(2) 120.5 no . . .
C(7) C(8) H(3) 119.7 no . . .
C(9) C(8) H(3) 120.2 no . . .
C(8) C(9) H(4) 120.5 no . . .
C(10) C(9) H(4) 120.1 no . . .
C(9) C(10) H(5) 119.0 no . . .
C(11) C(10) H(5) 119.5 no . . .
C(10) C(11) H(6) 120.1 no . . .
C(12) C(11) H(6) 120.6 no . . .
C(7) C(12) H(7) 119.6 no . . .
C(11) C(12) H(7) 120.3 no . . .
C(13) C(14) H(8) 119.7 no . . .
C(15) C(14) H(8) 120.4 no . . .
C(14) C(15) H(9) 120.1 no . . .
C(16) C(15) H(9) 120.1 no . . .
C(15) C(16) H(10) 119.7 no . . .
C(17) C(16) H(10) 119.5 no . . .
C(16) C(17) H(11) 119.6 no . . .
C(18) C(17) H(11) 119.9 no . . .
C(13) C(18) H(12) 119.9 no . . .
C(17) C(18) H(12) 120.5 no . . .
C(19) C(20) H(13) 120.2 no . . .
C(21) C(20) H(13) 120.5 no . . .
C(20) C(21) H(14) 119.8 no . . .
C(22) C(21) H(14) 119.7 no . . .
C(21) C(22) H(15) 119.9 no . . .
C(23) C(22) H(15) 119.9 no . . .
C(22) C(23) H(16) 120.2 no . . .
C(24) C(23) H(16) 120.3 no . . .
C(19) C(24) H(17) 119.7 no . . .
C(23) C(24) H(17) 120.2 no . . .
C(25) C(26) H(18) 119.3 no . . .
C(27) C(26) H(18) 120.0 no . . .
C(26) C(27) H(19) 119.8 no . . .
C(28) C(27) H(19) 120.0 no . . .
C(27) C(28) H(20) 120.3 no . . .
C(29) C(28) H(20) 120.3 no . . .
C(28) C(29) H(21) 119.2 no . . .
C(30) C(29) H(21) 119.4 no . . .
C(25) C(30) H(22) 120.5 no . . .
C(29) C(30) H(22) 120.7 no . . .
C(31) C(32) H(23) 120.4 no . . .
C(33) C(32) H(23) 120.5 no . . .
C(32) C(33) H(24) 120.1 no . . .
C(34) C(33) H(24) 119.7 no . . .
C(33) C(34) H(25) 119.6 no . . .
C(35) C(34) H(25) 119.6 no . . .
C(34) C(35) H(26) 120.0 no . . .
C(36) C(35) H(26) 119.7 no . . .
C(31) C(36) H(27) 119.9 no . . .
C(35) C(36) H(27) 120.9 no . . .
C(37) C(38) H(28) 120.3 no . . .
C(39) C(38) H(28) 121.1 no . . .
C(38) C(39) H(29) 119.7 no . . .
C(40) C(39) H(29) 119.4 no . . .
C(39) C(40) H(30) 119.9 no . . .
C(41) C(40) H(30) 119.5 no . . .
C(40) C(41) H(31) 120.5 no . . .
C(42) C(41) H(31) 120.0 no . . .
C(37) C(42) H(32) 119.8 no . . .
C(41) C(42) H(32) 120.1 no . . .
C(43) C(44) H(33) 119.8 no . . .
C(45) C(44) H(33) 120.3 no . . .
C(44) C(45) H(34) 119.9 no . . .
C(46) C(45) H(34) 119.9 no . . .
C(45) C(46) H(35) 119.8 no . . .
C(47) C(46) H(35) 119.3 no . . .
C(46) C(47) H(36) 120.4 no . . .
C(48) C(47) H(36) 120.2 no . . .
C(43) C(48) H(37) 119.7 no . . .
C(47) C(48) H(37) 120.2 no . . .
C(49) C(50) H(38) 120.2 no . . .
C(51) C(50) H(38) 120.4 no . . .
C(50) C(51) H(39) 120.2 no . . .
C(52) C(51) H(39) 120.0 no . . .
C(51) C(52) H(40) 119.3 no . . .
C(53) C(52) H(40) 119.8 no . . .
C(52) C(53) H(41) 119.9 no . . .
C(54) C(53) H(41) 119.9 no . . .
C(49) C(54) H(42) 119.7 no . . .
C(53) C(54) H(42) 120.7 no . . .
N(1) C(55) H(43) 109.1 no . . .
N(1) C(55) H(44) 105.6 no . . .
N(1) C(55) H(45) 113.5 no . . .
H(43) C(55) H(44) 109.5 no . . .
H(43) C(55) H(45) 109.5 no . . .
H(44) C(55) H(45) 109.5 no . . .
N(1) C(56) H(46) 105.2 no . . .
N(1) C(56) H(47) 108.6 no . . .
N(1) C(56) H(48) 114.5 no . . .
H(46) C(56) H(47) 109.5 no . . .
H(46) C(56) H(48) 109.5 no . . .
H(47) C(56) H(48) 109.5 no . . .

loop_
_geom_bond_atom_site_label_1
_geom_bond_atom_site_label_2
_geom_bond_distance
_geom_bond_publ_flag
_geom_bond_site_symmetry_1
_geom_bond_site_symmetry_2
Mo(1) S(1) 2.1460(19) yes . .
Mo(1) S(2) 2.3136(15) yes . .
Mo(1) S(5) 2.3227(16) yes . .
Mo(1) S(6) 2.3772(13) yes . .
Mo(1) S(7) 2.3923(14) yes . .
Cl(1) C(6) 1.747(7) yes . .
Cl(2) C(3) 1.730(6) yes . .
S(2) S(3) 2.1794(19) yes . .
S(3) S(4) 2.011(2) yes . .
S(4) S(5) 2.166(2) yes . .
S(6) C(1) 1.750(5) yes . .
S(7) C(2) 1.747(5) yes . .
P(1) C(7) 1.791(5) yes . .
P(1) C(13) 1.776(6) yes . .
P(1) C(19) 1.808(5) yes . .
P(1) C(25) 1.791(6) yes . .
P(2) C(31) 1.793(6) yes . .
P(2) C(37) 1.796(5) yes . .
P(2) C(43) 1.798(4) yes . .
P(2) C(49) 1.793(6) yes . .
O(1) C(57) 1.16(2) yes . .
N(1) C(55) 1.47(3) yes . .
N(1) C(56) 1.41(2) yes . .
N(1) C(57) 1.313(18) yes . .
C(1) C(2) 1.406(8) yes . .
C(1) C(6) 1.402(7) yes . .
C(2) C(3) 1.407(7) yes . .
C(3) C(4) 1.356(9) yes . .
C(4) C(5) 1.377(10) yes . .
C(5) C(6) 1.383(9) yes . .
C(7) C(8) 1.398(8) yes . .
C(7) C(12) 1.398(9) yes . .
C(8) C(9) 1.394(8) yes . .
C(9) C(10) 1.384(10) yes . .
C(10) C(11) 1.379(9) yes . .
C(11) C(12) 1.398(8) yes . .
C(13) C(14) 1.398(9) yes . .
C(13) C(18) 1.413(7) yes . .
C(14) C(15) 1.392(9) yes . .
C(15) C(16) 1.385(9) yes . .
C(16) C(17) 1.375(13) yes . .
C(17) C(18) 1.380(10) yes . .
C(19) C(20) 1.389(8) yes . .
C(19) C(24) 1.388(9) yes . .
C(20) C(21) 1.390(8) yes . .
C(21) C(22) 1.370(10) yes . .
C(22) C(23) 1.403(10) yes . .
C(23) C(24) 1.381(10) yes . .
C(25) C(26) 1.379(10) yes . .
C(25) C(30) 1.417(9) yes . .
C(26) C(27) 1.398(10) yes . .
C(27) C(28) 1.385(10) yes . .
C(28) C(29) 1.386(11) yes . .
C(29) C(30) 1.391(10) yes . .
C(31) C(32) 1.405(9) yes . .
C(31) C(36) 1.394(8) yes . .
C(32) C(33) 1.384(9) yes . .
C(33) C(34) 1.379(9) yes . .
C(34) C(35) 1.376(10) yes . .
C(35) C(36) 1.385(9) yes . .
C(37) C(38) 1.408(8) yes . .
C(37) C(42) 1.387(8) yes . .
C(38) C(39) 1.398(9) yes . .
C(39) C(40) 1.370(11) yes . .
C(40) C(41) 1.390(11) yes . .
C(41) C(42) 1.396(9) yes . .
C(43) C(44) 1.400(8) yes . .
C(43) C(48) 1.403(8) yes . .
C(44) C(45) 1.393(7) yes . .
C(45) C(46) 1.369(9) yes . .
C(46) C(47) 1.402(10) yes . .
C(47) C(48) 1.385(7) yes . .
C(49) C(50) 1.410(7) yes . .
C(49) C(54) 1.400(7) yes . .
C(50) C(51) 1.384(8) yes . .
C(51) C(52) 1.391(8) yes . .
C(52) C(53) 1.380(9) yes . .
C(53) C(54) 1.378(9) yes . .
C(4) H(1) 0.950 no . .
C(5) H(2) 0.950 no . .
C(8) H(3) 0.950 no . .
C(9) H(4) 0.950 no . .
C(10) H(5) 0.950 no . .
C(11) H(6) 0.950 no . .
C(12) H(7) 0.950 no . .
C(14) H(8) 0.950 no . .
C(15) H(9) 0.950 no . .
C(16) H(10) 0.950 no . .
C(17) H(11) 0.950 no . .
C(18) H(12) 0.950 no . .
C(20) H(13) 0.950 no . .
C(21) H(14) 0.950 no . .
C(22) H(15) 0.950 no . .
C(23) H(16) 0.950 no . .
C(24) H(17) 0.950 no . .
C(26) H(18) 0.950 no . .
C(27) H(19) 0.950 no . .
C(28) H(20) 0.950 no . .
C(29) H(21) 0.950 no . .
C(30) H(22) 0.950 no . .
C(32) H(23) 0.950 no . .
C(33) H(24) 0.950 no . .
C(34) H(25) 0.950 no . .
C(35) H(26) 0.950 no . .
C(36) H(27) 0.950 no . .
C(38) H(28) 0.950 no . .
C(39) H(29) 0.950 no . .
C(40) H(30) 0.950 no . .
C(41) H(31) 0.950 no . .
C(42) H(32) 0.950 no . .
C(44) H(33) 0.950 no . .
C(45) H(34) 0.950 no . .
C(46) H(35) 0.950 no . .
C(47) H(36) 0.950 no . .
C(48) H(37) 0.950 no . .
C(50) H(38) 0.950 no . .
C(51) H(39) 0.950 no . .
C(52) H(40) 0.950 no . .
C(53) H(41) 0.950 no . .
C(54) H(42) 0.950 no . .
C(55) H(43) 0.950 no . .
C(55) H(44) 0.950 no . .
C(55) H(45) 0.950 no . .
C(56) H(46) 0.950 no . .
C(56) H(47) 0.950 no . .
C(56) H(48) 0.950 no . .

loop_
_geom_contact_atom_site_label_1
_geom_contact_atom_site_label_2
_geom_contact_distance
_geom_contact_publ_flag
_geom_contact_site_symmetry_1
_geom_contact_site_symmetry_2
Cl(1) O(1) 3.436(17) ? . 2_665
Cl(2) C(46) 3.365(6) ? . 2_566
Cl(2) C(47) 3.369(6) ? . 2_566
S(2) C(12) 3.489(7) ? . 1_565
S(2) C(22) 3.564(7) ? . 2_665
S(7) C(33) 3.490(7) ? . 1_565
O(1) Cl(1) 3.436(17) ? . 2_665
O(1) C(24) 3.33(2) ? . 2_665
O(1) C(40) 3.541(18) ? . 2_665
O(1) C(41) 3.316(18) ? . 2_665
C(3) C(48) 3.438(10) ? . .
C(4) C(4) 3.227(11) ? . 2_666
C(4) C(50) 3.531(8) ? . .
C(5) C(42) 3.559(11) ? . .
C(6) C(52) 3.572(10) ? . 2_666
C(8) C(15) 3.592(9) ? . 2_655
C(11) C(39) 3.561(11) ? . .
C(12) S(2) 3.489(7) ? . 1_545
C(15) C(8) 3.592(9) ? . 2_655
C(22) S(2) 3.564(7) ? . 2_665
C(24) O(1) 3.33(2) ? . 2_665
C(29) C(42) 3.460(9) ? . .
C(33) S(7) 3.490(7) ? . 1_545
C(33) C(51) 3.586(8) ? . 2_656
C(36) C(39) 3.556(9) ? . 2_656
C(39) C(11) 3.561(11) ? . .
C(39) C(36) 3.556(9) ? . 2_656
C(40) O(1) 3.541(18) ? . 2_665
C(41) O(1) 3.316(18) ? . 2_665
C(42) C(5) 3.559(11) ? . .
C(42) C(29) 3.460(9) ? . .
C(46) Cl(2) 3.365(6) ? . 2_566
C(47) Cl(2) 3.369(6) ? . 2_566
C(48) C(3) 3.438(10) ? . .
C(50) C(4) 3.531(8) ? . .
C(51) C(33) 3.586(8) ? . 2_656
C(52) C(6) 3.572(10) ? . 2_666
C(55) C(55) 3.49(4) ? . 2_565
Mo(1) H(4) 3.499 ? . 1_465
Mo(1) H(24) 3.592 ? . 1_565
Cl(1) H(19) 3.430 ? . .
Cl(1) H(31) 3.019 ? . .
Cl(1) H(35) 2.925 ? . 1_655
Cl(1) H(40) 3.129 ? . 2_666
Cl(1) H(47) 2.723 ? . 2_665
Cl(2) H(2) 3.375 ? . 2_666
Cl(2) H(25) 3.292 ? . 1_565
Cl(2) H(37) 3.196 ? . .
Cl(2) H(42) 3.493 ? . 2_566
S(1) H(4) 2.875 ? . 1_465
S(1) H(5) 3.286 ? . 1_465
S(1) H(11) 3.263 ? . 2_565
S(1) H(20) 3.126 ? . .
S(1) H(36) 3.328 ? . .
S(1) H(41) 3.435 ? . 2_566
S(2) H(6) 3.254 ? . 1_565
S(2) H(7) 2.961 ? . 1_565
S(2) H(8) 3.423 ? . 1_565
S(2) H(10) 2.775 ? . 2_565
S(2) H(14) 3.282 ? . 2_665
S(2) H(15) 3.139 ? . 2_665
S(3) H(4) 3.476 ? . 1_465
S(3) H(7) 3.312 ? . 1_565
S(3) H(9) 3.570 ? . 2_565
S(3) H(10) 3.298 ? . 2_565
S(3) H(22) 3.503 ? . 1_565
S(4) H(23) 3.387 ? . 1_565
S(4) H(26) 3.387 ? . 2_566
S(4) H(30) 2.904 ? . 1_465
S(4) H(33) 3.202 ? . 1_565
S(4) H(34) 3.568 ? . 1_565
S(5) H(4) 3.311 ? . 1_465
S(5) H(24) 3.006 ? . 1_565
S(5) H(26) 3.454 ? . 2_566
S(5) H(27) 3.195 ? . 2_566
S(5) H(29) 2.998 ? . 1_465
S(5) H(30) 3.487 ? . 1_465
S(6) H(6) 3.162 ? . 1_565
S(6) H(14) 2.941 ? . 2_665
S(6) H(15) 3.194 ? . 2_665
S(6) H(19) 3.302 ? . .
S(6) H(20) 3.207 ? . .
S(6) H(40) 3.566 ? . 2_666
S(7) H(24) 2.636 ? . 1_565
S(7) H(25) 3.494 ? . 1_565
S(7) H(36) 2.843 ? . .
S(7) H(41) 3.248 ? . 2_566
S(7) H(42) 2.944 ? . 2_566
O(1) H(16) 3.427 ? . 2_665
O(1) H(17) 2.519 ? . 2_665
O(1) H(18) 3.335 ? . 2_665
O(1) H(30) 3.028 ? . 2_665
O(1) H(31) 2.574 ? . 2_665
O(1) H(34) 3.170 ? . 2_565
N(1) H(16) 3.253 ? . 2_665
C(1) H(20) 3.364 ? . .
C(1) H(37) 3.527 ? . .
C(1) H(39) 3.409 ? . 2_666
C(1) H(40) 3.142 ? . 2_666
C(2) H(24) 3.484 ? . 1_565
C(2) H(36) 3.010 ? . .
C(2) H(37) 2.975 ? . .
C(2) H(39) 3.264 ? . 2_666
C(3) H(1) 3.486 ? . 2_666
C(3) H(36) 3.502 ? . .
C(3) H(37) 2.584 ? . .
C(3) H(39) 3.553 ? . 2_666
C(4) H(1) 2.860 ? . 2_666
C(4) H(32) 3.550 ? . .
C(4) H(37) 2.800 ? . .
C(5) H(1) 3.147 ? . 2_666
C(5) H(32) 3.071 ? . .
C(5) H(37) 3.345 ? . .
C(5) H(40) 3.528 ? . 2_666
C(6) H(32) 3.193 ? . .
C(6) H(40) 2.927 ? . 2_666
C(7) H(30) 3.551 ? . .
C(8) H(9) 3.490 ? . 2_655
C(8) H(30) 3.245 ? . .
C(9) H(13) 3.423 ? . 2_655
C(9) H(29) 3.365 ? . .
C(9) H(30) 3.487 ? . .
C(10) H(13) 3.595 ? . 2_655
C(10) H(14) 3.339 ? . 2_655
C(10) H(29) 3.047 ? . .
C(10) H(40) 3.258 ? . 2_656
C(11) H(14) 3.106 ? . 2_655
C(11) H(29) 3.298 ? . .
C(11) H(40) 3.463 ? . 2_656
C(14) H(3) 3.429 ? . 2_655
C(15) H(3) 2.998 ? . 2_655
C(15) H(4) 3.443 ? . 2_655
C(15) H(9) 3.300 ? . 2_555
C(15) H(10) 3.291 ? . 2_555
C(16) H(4) 3.227 ? . 2_655
C(16) H(9) 3.080 ? . 2_555
C(16) H(15) 3.425 ? . 1_455
C(16) H(16) 3.395 ? . 1_455
C(17) H(15) 3.389 ? . 1_455
C(17) H(16) 3.016 ? . 1_455
C(17) H(43) 3.434 ? . .
C(17) H(44) 3.207 ? . 2_565
C(18) H(43) 3.489 ? . .
C(18) H(44) 2.910 ? . 2_565
C(18) H(45) 3.483 ? . .
C(18) H(48) 3.206 ? . .
C(19) H(48) 3.543 ? . .
C(20) H(8) 3.096 ? . 2_655
C(20) H(48) 3.005 ? . .
C(21) H(8) 3.105 ? . 2_655
C(21) H(19) 3.561 ? . 2_665
C(21) H(47) 3.498 ? . .
C(21) H(48) 3.411 ? . .
C(22) H(9) 3.438 ? . 2_655
C(22) H(10) 3.229 ? . 1_655
C(22) H(11) 3.350 ? . 1_655
C(22) H(19) 3.070 ? . 2_665
C(23) H(9) 3.294 ? . 2_655
C(23) H(10) 3.497 ? . 1_655
C(23) H(11) 3.298 ? . 1_655
C(23) H(46) 3.566 ? . 2_665
C(24) H(9) 3.522 ? . 2_655
C(25) H(31) 3.464 ? . .
C(26) H(31) 3.209 ? . .
C(27) H(15) 3.440 ? . 2_665
C(27) H(31) 3.265 ? . .
C(28) H(31) 3.566 ? . .
C(28) H(32) 3.143 ? . .
C(28) H(43) 3.538 ? . 2_565
C(29) H(32) 3.104 ? . .
C(29) H(43) 3.581 ? . 2_565
C(29) H(44) 3.543 ? . 2_565
C(30) H(44) 3.473 ? . 2_565
C(32) H(39) 3.358 ? . 2_656
C(33) H(38) 3.508 ? . 2_656
C(33) H(39) 2.810 ? . 2_656
C(34) H(33) 3.205 ? . 2_556
C(34) H(38) 3.249 ? . 2_656
C(34) H(39) 3.252 ? . 2_656
C(35) H(33) 3.083 ? . 2_556
C(35) H(38) 3.235 ? . 2_656
C(36) H(28) 3.577 ? . 2_656
C(36) H(29) 3.348 ? . 2_656
C(36) H(38) 3.504 ? . 2_656
C(38) H(27) 3.363 ? . 2_656
C(39) H(26) 3.237 ? . 2_656
C(39) H(27) 3.071 ? . 2_656
C(40) H(26) 3.337 ? . 2_656
C(42) H(2) 3.444 ? . .
C(43) H(21) 3.139 ? . .
C(43) H(25) 3.576 ? . 2_556
C(44) H(21) 2.971 ? . .
C(44) H(25) 2.946 ? . 2_556
C(44) H(26) 3.201 ? . 2_556
C(45) H(21) 2.817 ? . .
C(45) H(25) 3.365 ? . 2_556
C(45) H(26) 3.466 ? . 2_556
C(46) H(21) 2.833 ? . .
C(46) H(41) 3.477 ? . 2_566
C(47) H(20) 3.169 ? . .
C(47) H(21) 3.002 ? . .
C(47) H(41) 3.294 ? . 2_566
C(48) H(20) 3.561 ? . .
C(48) H(21) 3.160 ? . .
C(49) H(1) 3.186 ? . .
C(50) H(1) 2.896 ? . .
C(50) H(28) 3.088 ? . 2_656
C(51) H(1) 2.843 ? . .
C(51) H(24) 3.586 ? . 2_656
C(51) H(28) 3.241 ? . 2_656
C(52) H(1) 3.072 ? . .
C(52) H(5) 2.968 ? . 2_656
C(52) H(6) 3.428 ? . 2_656
C(53) H(1) 3.354 ? . .
C(53) H(5) 3.261 ? . 2_656
C(53) H(36) 3.498 ? . 2_566
C(54) H(1) 3.392 ? . .
C(55) H(12) 3.184 ? . .
C(55) H(12) 3.223 ? . 2_565
C(55) H(16) 3.212 ? . 2_665
C(55) H(43) 3.314 ? . 2_565
C(55) H(44) 3.515 ? . 2_565
C(55) H(45) 3.088 ? . 2_565
C(56) H(12) 3.569 ? . .
C(57) H(16) 3.186 ? . 2_665
C(57) H(17) 3.125 ? . 2_665
C(57) H(21) 3.461 ? . 2_565
C(57) H(34) 3.305 ? . 2_565
H(1) C(3) 3.486 ? . 2_666
H(1) C(4) 2.860 ? . 2_666
H(1) C(5) 3.147 ? . 2_666
H(1) C(49) 3.186 ? . .
H(1) C(50) 2.896 ? . .
H(1) C(51) 2.843 ? . .
H(1) C(52) 3.072 ? . .
H(1) C(53) 3.354 ? . .
H(1) C(54) 3.392 ? . .
H(1) H(1) 2.783 ? . 2_666
H(1) H(2) 3.273 ? . 2_666
H(1) H(37) 3.129 ? . .
H(1) H(38) 3.306 ? . .
H(1) H(39) 3.241 ? . .
H(1) H(40) 3.559 ? . .
H(2) Cl(2) 3.375 ? . 2_666
H(2) C(42) 3.444 ? . .
H(2) H(1) 3.273 ? . 2_666
H(2) H(31) 3.585 ? . .
H(2) H(32) 3.206 ? . .
H(2) H(34) 3.412 ? . 1_655
H(2) H(35) 3.556 ? . 1_655
H(2) H(38) 3.421 ? . .
H(3) C(14) 3.429 ? . 2_655
H(3) C(15) 2.998 ? . 2_655
H(3) H(8) 3.447 ? . 2_655
H(3) H(9) 2.709 ? . 2_655
H(3) H(30) 3.399 ? . .
H(4) Mo(1) 3.499 ? . 1_645
H(4) S(1) 2.875 ? . 1_645
H(4) S(3) 3.476 ? . 1_645
H(4) S(5) 3.311 ? . 1_645
H(4) C(15) 3.443 ? . 2_655
H(4) C(16) 3.227 ? . 2_655
H(4) H(9) 3.596 ? . 2_655
H(4) H(10) 3.216 ? . 2_655
H(5) S(1) 3.286 ? . 1_645
H(5) C(52) 2.968 ? . 2_656
H(5) C(53) 3.261 ? . 2_656
H(5) H(14) 3.494 ? . 2_655
H(5) H(29) 3.219 ? . .
H(5) H(40) 2.525 ? . 2_656
H(5) H(41) 3.059 ? . 2_656
H(6) S(2) 3.254 ? . 1_545
H(6) S(6) 3.162 ? . 1_545
H(6) C(52) 3.428 ? . 2_656
H(6) H(14) 3.125 ? . 2_655
H(6) H(39) 3.404 ? . 2_656
H(6) H(40) 2.954 ? . 2_656
H(7) S(2) 2.961 ? . 1_545
H(7) S(3) 3.312 ? . 1_545
H(8) S(2) 3.423 ? . 1_545
H(8) C(20) 3.096 ? . 2_655
H(8) C(21) 3.105 ? . 2_655
H(8) H(3) 3.447 ? . 2_655
H(8) H(13) 3.256 ? . 2_655
H(8) H(14) 3.269 ? . 2_655
H(9) S(3) 3.570 ? . 2_565
H(9) C(8) 3.490 ? . 2_655
H(9) C(15) 3.300 ? . 2_555
H(9) C(16) 3.080 ? . 2_555
H(9) C(22) 3.438 ? . 2_655
H(9) C(23) 3.294 ? . 2_655
H(9) C(24) 3.522 ? . 2_655
H(9) H(3) 2.709 ? . 2_655
H(9) H(4) 3.596 ? . 2_655
H(9) H(9) 3.063 ? . 2_555
H(9) H(10) 2.665 ? . 2_555
H(9) H(16) 3.562 ? . 2_655
H(10) S(2) 2.775 ? . 2_565
H(10) S(3) 3.298 ? . 2_565
H(10) C(15) 3.291 ? . 2_555
H(10) C(22) 3.229 ? . 1_455
H(10) C(23) 3.497 ? . 1_455
H(10) H(4) 3.216 ? . 2_655
H(10) H(9) 2.665 ? . 2_555
H(10) H(15) 2.837 ? . 1_455
H(10) H(16) 3.334 ? . 1_455
H(11) S(1) 3.263 ? . 2_565
H(11) C(22) 3.350 ? . 1_455
H(11) C(23) 3.298 ? . 1_455
H(11) H(15) 2.769 ? . 1_455
H(11) H(16) 2.669 ? . 1_455
H(11) H(43) 2.792 ? . .
H(11) H(44) 3.020 ? . 2_565
H(11) H(45) 3.343 ? . 2_565
H(12) C(55) 3.184 ? . .
H(12) C(55) 3.223 ? . 2_565
H(12) C(56) 3.569 ? . .
H(12) H(43) 2.928 ? . .
H(12) H(43) 3.413 ? . 2_565
H(12) H(44) 2.422 ? . 2_565
H(12) H(45) 2.628 ? . .
H(12) H(45) 3.445 ? . 2_565
H(12) H(48) 2.717 ? . .
H(13) C(9) 3.423 ? . 2_655
H(13) C(10) 3.595 ? . 2_655
H(13) H(8) 3.256 ? . 2_655
H(13) H(48) 2.900 ? . .
H(14) S(2) 3.282 ? . 2_665
H(14) S(6) 2.941 ? . 2_665
H(14) C(10) 3.339 ? . 2_655
H(14) C(11) 3.106 ? . 2_655
H(14) H(5) 3.494 ? . 2_655
H(14) H(6) 3.125 ? . 2_655
H(14) H(8) 3.269 ? . 2_655
H(14) H(19) 3.563 ? . 2_665
H(14) H(47) 3.364 ? . .
H(14) H(48) 3.573 ? . .
H(15) S(2) 3.139 ? . 2_665
H(15) S(6) 3.194 ? . 2_665
H(15) C(16) 3.425 ? . 1_655
H(15) C(17) 3.389 ? . 1_655
H(15) C(27) 3.440 ? . 2_665
H(15) H(10) 2.837 ? . 1_655
H(15) H(11) 2.769 ? . 1_655
H(15) H(19) 2.680 ? . 2_665
H(16) O(1) 3.427 ? . 2_665
H(16) N(1) 3.253 ? . 2_665
H(16) C(16) 3.395 ? . 1_655
H(16) C(17) 3.016 ? . 1_655
H(16) C(55) 3.212 ? . 2_665
H(16) C(57) 3.186 ? . 2_665
H(16) H(9) 3.562 ? . 2_655
H(16) H(10) 3.334 ? . 1_655
H(16) H(11) 2.669 ? . 1_655
H(16) H(44) 2.905 ? . 2_665
H(16) H(45) 3.031 ? . 2_665
H(16) H(46) 3.274 ? . 2_665
H(17) O(1) 2.519 ? . 2_665
H(17) C(57) 3.125 ? . 2_665
H(17) H(30) 3.338 ? . .
H(17) H(46) 3.393 ? . 2_665
H(18) O(1) 3.335 ? . 2_665
H(18) H(31) 3.529 ? . .
H(18) H(46) 2.883 ? . 2_665
H(19) Cl(1) 3.430 ? . .
H(19) S(6) 3.302 ? . .
H(19) C(21) 3.561 ? . 2_665
H(19) C(22) 3.070 ? . 2_665
H(19) H(14) 3.563 ? . 2_665
H(19) H(15) 2.680 ? . 2_665
H(19) H(46) 3.376 ? . 2_665
H(19) H(47) 3.317 ? . 2_665
H(20) S(1) 3.126 ? . .
H(20) S(6) 3.207 ? . .
H(20) C(1) 3.364 ? . .
H(20) C(47) 3.169 ? . .
H(20) C(48) 3.561 ? . .
H(20) H(32) 3.265 ? . .
H(20) H(36) 3.047 ? . .
H(21) C(43) 3.139 ? . .
H(21) C(44) 2.971 ? . .
H(21) C(45) 2.817 ? . .
H(21) C(46) 2.833 ? . .
H(21) C(47) 3.002 ? . .
H(21) C(48) 3.160 ? . .
H(21) C(57) 3.461 ? . 2_565
H(21) H(32) 3.194 ? . .
H(21) H(33) 3.506 ? . .
H(21) H(34) 3.289 ? . .
H(21) H(35) 3.319 ? . .
H(21) H(36) 3.531 ? . .
H(22) S(3) 3.503 ? . 1_545
H(23) S(4) 3.387 ? . 1_545
H(24) Mo(1) 3.592 ? . 1_545
H(24) S(5) 3.006 ? . 1_545
H(24) S(7) 2.636 ? . 1_545
H(24) C(2) 3.484 ? . 1_545
H(24) C(51) 3.586 ? . 2_656
H(24) H(39) 2.687 ? . 2_656
H(25) Cl(2) 3.292 ? . 1_545
H(25) S(7) 3.494 ? . 1_545
H(25) C(43) 3.576 ? . 2_556
H(25) C(44) 2.946 ? . 2_556
H(25) C(45) 3.365 ? . 2_556
H(25) H(33) 2.768 ? . 2_556
H(25) H(34) 3.473 ? . 2_556
H(25) H(39) 3.434 ? . 2_656
H(26) S(4) 3.387 ? . 2_566
H(26) S(5) 3.454 ? . 2_566
H(26) C(39) 3.237 ? . 2_656
H(26) C(40) 3.337 ? . 2_656
H(26) C(44) 3.201 ? . 2_556
H(26) C(45) 3.466 ? . 2_556
H(26) H(29) 3.286 ? . 2_656
H(26) H(30) 3.463 ? . 2_656
H(26) H(33) 2.547 ? . 2_556
H(26) H(34) 3.068 ? . 2_556
H(26) H(38) 3.558 ? . 2_656
H(27) S(5) 3.195 ? . 2_566
H(27) C(38) 3.363 ? . 2_656
H(27) C(39) 3.071 ? . 2_656
H(27) H(28) 3.215 ? . 2_656
H(27) H(29) 2.657 ? . 2_656
H(28) C(36) 3.577 ? . 2_656
H(28) C(50) 3.088 ? . 2_656
H(28) C(51) 3.241 ? . 2_656
H(28) H(27) 3.215 ? . 2_656
H(28) H(38) 3.123 ? . 2_656
H(28) H(39) 3.361 ? . 2_656
H(29) S(5) 2.998 ? . 1_645
H(29) C(9) 3.365 ? . .
H(29) C(10) 3.047 ? . .
H(29) C(11) 3.298 ? . .
H(29) C(36) 3.348 ? . 2_656
H(29) H(5) 3.219 ? . .
H(29) H(26) 3.286 ? . 2_656
H(29) H(27) 2.657 ? . 2_656
H(30) S(4) 2.904 ? . 1_645
H(30) S(5) 3.487 ? . 1_645
H(30) O(1) 3.028 ? . 2_665
H(30) C(7) 3.551 ? . .
H(30) C(8) 3.245 ? . .
H(30) C(9) 3.487 ? . .
H(30) H(3) 3.399 ? . .
H(30) H(17) 3.338 ? . .
H(30) H(26) 3.463 ? . 2_656
H(31) Cl(1) 3.019 ? . .
H(31) O(1) 2.574 ? . 2_665
H(31) C(25) 3.464 ? . .
H(31) C(26) 3.209 ? . .
H(31) C(27) 3.265 ? . .
H(31) C(28) 3.566 ? . .
H(31) H(2) 3.585 ? . .
H(31) H(18) 3.529 ? . .
H(31) H(34) 3.473 ? . 1_655
H(32) C(4) 3.550 ? . .
H(32) C(5) 3.071 ? . .
H(32) C(6) 3.193 ? . .
H(32) C(28) 3.143 ? . .
H(32) C(29) 3.104 ? . .
H(32) H(2) 3.206 ? . .
H(32) H(20) 3.265 ? . .
H(32) H(21) 3.194 ? . .
H(33) S(4) 3.202 ? . 1_545
H(33) C(34) 3.205 ? . 2_556
H(33) C(35) 3.083 ? . 2_556
H(33) H(21) 3.506 ? . .
H(33) H(25) 2.768 ? . 2_556
H(33) H(26) 2.547 ? . 2_556
H(34) S(4) 3.568 ? . 1_545
H(34) O(1) 3.170 ? . 2_565
H(34) C(57) 3.305 ? . 2_565
H(34) H(2) 3.412 ? . 1_455
H(34) H(21) 3.289 ? . .
H(34) H(25) 3.473 ? . 2_556
H(34) H(26) 3.068 ? . 2_556
H(34) H(31) 3.473 ? . 1_455
H(35) Cl(1) 2.925 ? . 1_455
H(35) H(2) 3.556 ? . 1_455
H(35) H(21) 3.319 ? . .
H(35) H(41) 3.017 ? . 2_566
H(36) S(1) 3.328 ? . .
H(36) S(7) 2.843 ? . .
H(36) C(2) 3.010 ? . .
H(36) C(3) 3.502 ? . .
H(36) C(53) 3.498 ? . 2_566
H(36) H(20) 3.047 ? . .
H(36) H(21) 3.531 ? . .
H(36) H(41) 2.684 ? . 2_566
H(37) Cl(2) 3.196 ? . .
H(37) C(1) 3.527 ? . .
H(37) C(2) 2.975 ? . .
H(37) C(3) 2.584 ? . .
H(37) C(4) 2.800 ? . .
H(37) C(5) 3.345 ? . .
H(37) H(1) 3.129 ? . .
H(38) C(33) 3.508 ? . 2_656
H(38) C(34) 3.249 ? . 2_656
H(38) C(35) 3.235 ? . 2_656
H(38) C(36) 3.504 ? . 2_656
H(38) H(1) 3.306 ? . .
H(38) H(2) 3.421 ? . .
H(38) H(26) 3.558 ? . 2_656
H(38) H(28) 3.123 ? . 2_656
H(39) C(1) 3.409 ? . 2_666
H(39) C(2) 3.264 ? . 2_666
H(39) C(3) 3.553 ? . 2_666
H(39) C(32) 3.358 ? . 2_656
H(39) C(33) 2.810 ? . 2_656
H(39) C(34) 3.252 ? . 2_656
H(39) H(1) 3.241 ? . .
H(39) H(6) 3.404 ? . 2_656
H(39) H(24) 2.687 ? . 2_656
H(39) H(25) 3.434 ? . 2_656
H(39) H(28) 3.361 ? . 2_656
H(40) Cl(1) 3.129 ? . 2_666
H(40) S(6) 3.566 ? . 2_666
H(40) C(1) 3.142 ? . 2_666
H(40) C(5) 3.528 ? . 2_666
H(40) C(6) 2.927 ? . 2_666
H(40) C(10) 3.258 ? . 2_656
H(40) C(11) 3.463 ? . 2_656
H(40) H(1) 3.559 ? . .
H(40) H(5) 2.525 ? . 2_656
H(40) H(6) 2.954 ? . 2_656
H(41) S(1) 3.435 ? . 2_566
H(41) S(7) 3.248 ? . 2_566
H(41) C(46) 3.477 ? . 2_566
H(41) C(47) 3.294 ? . 2_566
H(41) H(5) 3.059 ? . 2_656
H(41) H(35) 3.017 ? . 2_566
H(41) H(36) 2.684 ? . 2_566
H(42) Cl(2) 3.493 ? . 2_566
H(42) S(7) 2.944 ? . 2_566
H(43) C(17) 3.434 ? . .
H(43) C(18) 3.489 ? . .
H(43) C(28) 3.538 ? . 2_565
H(43) C(29) 3.581 ? . 2_565
H(43) C(55) 3.314 ? . 2_565
H(43) H(11) 2.792 ? . .
H(43) H(12) 2.928 ? . .
H(43) H(12) 3.413 ? . 2_565
H(43) H(43) 3.404 ? . 2_565
H(43) H(44) 3.247 ? . 2_565
H(43) H(45) 2.780 ? . 2_565
H(44) C(17) 3.207 ? . 2_565
H(44) C(18) 2.910 ? . 2_565
H(44) C(29) 3.543 ? . 2_565
H(44) C(30) 3.473 ? . 2_565
H(44) C(55) 3.515 ? . 2_565
H(44) H(11) 3.020 ? . 2_565
H(44) H(12) 2.422 ? . 2_565
H(44) H(16) 2.905 ? . 2_665
H(44) H(43) 3.247 ? . 2_565
H(44) H(45) 3.016 ? . 2_565
H(45) C(18) 3.483 ? . .
H(45) C(55) 3.088 ? . 2_565
H(45) H(11) 3.343 ? . 2_565
H(45) H(12) 2.628 ? . .
H(45) H(12) 3.445 ? . 2_565
H(45) H(16) 3.031 ? . 2_665
H(45) H(43) 2.780 ? . 2_565
H(45) H(44) 3.016 ? . 2_565
H(45) H(45) 2.948 ? . 2_565
H(46) C(23) 3.566 ? . 2_665
H(46) H(16) 3.274 ? . 2_665
H(46) H(17) 3.393 ? . 2_665
H(46) H(18) 2.883 ? . 2_665
H(46) H(19) 3.376 ? . 2_665
H(47) Cl(1) 2.723 ? . 2_665
H(47) C(21) 3.498 ? . .
H(47) H(14) 3.364 ? . .
H(47) H(19) 3.317 ? . 2_665
H(48) C(18) 3.206 ? . .
H(48) C(19) 3.543 ? . .
H(48) C(20) 3.005 ? . .
H(48) C(21) 3.411 ? . .
H(48) H(12) 2.717 ? . .
H(48) H(13) 2.900 ? . .
H(48) H(14) 3.573 ? . .

loop_
_geom_torsion_atom_site_label_1
_geom_torsion_atom_site_label_2
_geom_torsion_atom_site_label_3
_geom_torsion_atom_site_label_4
_geom_torsion
_geom_torsion_publ_flag
_geom_torsion_site_symmetry_1
_geom_torsion_site_symmetry_2
_geom_torsion_site_symmetry_3
_geom_torsion_site_symmetry_4
S(1) Mo(1) S(2) S(3) 90.50(9) ? . . . .
S(1) Mo(1) S(5) S(4) -119.19(9) ? . . . .
S(1) Mo(1) S(6) C(1) -94.5(2) ? . . . .
S(1) Mo(1) S(7) C(2) 94.8(2) ? . . . .
S(2) Mo(1) S(5) S(4) -7.12(9) ? . . . .
S(5) Mo(1) S(2) S(3) -21.79(9) ? . . . .
S(2) Mo(1) S(6) C(1) 156.7(2) ? . . . .
S(6) Mo(1) S(2) S(3) -164.88(9) ? . . . .
S(2) Mo(1) S(7) C(2) -76.7(2) ? . . . .
S(7) Mo(1) S(2) S(3) -98.10(10) ? . . . .
S(5) Mo(1) S(6) C(1) 74.0(2) ? . . . .
S(6) Mo(1) S(5) S(4) 72.59(12) ? . . . .
S(5) Mo(1) S(7) C(2) -156.7(2) ? . . . .
S(7) Mo(1) S(5) S(4) 136.40(9) ? . . . .
S(6) Mo(1) S(7) C(2) -9.9(2) ? . . . .
S(7) Mo(1) S(6) C(1) 10.7(2) ? . . . .
Mo(1) S(2) S(3) S(4) 45.33(11) ? . . . .
S(2) S(3) S(4) S(5) -46.14(11) ? . . . .
S(3) S(4) S(5) Mo(1) 35.57(11) ? . . . .
Mo(1) S(6) C(1) C(2) -10.4(6) ? . . . .
Mo(1) S(6) C(1) C(6) 172.0(5) ? . . . .
Mo(1) S(7) C(2) C(1) 7.5(6) ? . . . .
Mo(1) S(7) C(2) C(3) -174.9(5) ? . . . .
C(7) P(1) C(13) C(14) -20.3(5) ? . . . .
C(7) P(1) C(13) C(18) 164.4(4) ? . . . .
C(13) P(1) C(7) C(8) 124.3(5) ? . . . .
C(13) P(1) C(7) C(12) -52.9(6) ? . . . .
C(7) P(1) C(19) C(20) 112.9(4) ? . . . .
C(7) P(1) C(19) C(24) -64.9(5) ? . . . .
C(19) P(1) C(7) C(8) 6.3(6) ? . . . .
C(19) P(1) C(7) C(12) -170.9(5) ? . . . .
C(7) P(1) C(25) C(26) 119.6(5) ? . . . .
C(7) P(1) C(25) C(30) -63.3(5) ? . . . .
C(25) P(1) C(7) C(8) -115.1(5) ? . . . .
C(25) P(1) C(7) C(12) 67.8(6) ? . . . .
C(13) P(1) C(19) C(20) -6.0(5) ? . . . .
C(13) P(1) C(19) C(24) 176.3(4) ? . . . .
C(19) P(1) C(13) C(14) 97.9(4) ? . . . .
C(19) P(1) C(13) C(18) -77.4(4) ? . . . .
C(13) P(1) C(25) C(26) -118.9(5) ? . . . .
C(13) P(1) C(25) C(30) 58.2(5) ? . . . .
C(25) P(1) C(13) C(14) -143.8(4) ? . . . .
C(25) P(1) C(13) C(18) 40.9(5) ? . . . .
C(19) P(1) C(25) C(26) -1.4(5) ? . . . .
C(19) P(1) C(25) C(30) 175.7(4) ? . . . .
C(25) P(1) C(19) C(20) -123.6(4) ? . . . .
C(25) P(1) C(19) C(24) 58.7(5) ? . . . .
C(31) P(2) C(37) C(38) -21.7(6) ? . . . .
C(31) P(2) C(37) C(42) 159.0(5) ? . . . .
C(37) P(2) C(31) C(32) -49.0(5) ? . . . .
C(37) P(2) C(31) C(36) 132.2(4) ? . . . .
C(31) P(2) C(43) C(44) -21.6(5) ? . . . .
C(31) P(2) C(43) C(48) 161.9(4) ? . . . .
C(43) P(2) C(31) C(32) 71.2(4) ? . . . .
C(43) P(2) C(31) C(36) -107.7(4) ? . . . .
C(31) P(2) C(49) C(50) 99.1(4) ? . . . .
C(31) P(2) C(49) C(54) -77.3(4) ? . . . .
C(49) P(2) C(31) C(32) -168.4(4) ? . . . .
C(49) P(2) C(31) C(36) 12.7(5) ? . . . .
C(37) P(2) C(43) C(44) 98.2(5) ? . . . .
C(37) P(2) C(43) C(48) -78.3(5) ? . . . .
C(43) P(2) C(37) C(38) -141.8(5) ? . . . .
C(43) P(2) C(37) C(42) 38.9(6) ? . . . .
C(37) P(2) C(49) C(50) -20.2(5) ? . . . .
C(37) P(2) C(49) C(54) 163.3(4) ? . . . .
C(49) P(2) C(37) C(38) 97.6(5) ? . . . .
C(49) P(2) C(37) C(42) -81.7(5) ? . . . .
C(43) P(2) C(49) C(50) -140.6(4) ? . . . .
C(43) P(2) C(49) C(54) 42.9(5) ? . . . .
C(49) P(2) C(43) C(44) -141.5(4) ? . . . .
C(49) P(2) C(43) C(48) 42.0(5) ? . . . .
C(55) N(1) C(57) O(1) 147(2) ? . . . .
C(56) N(1) C(57) O(1) -8(2) ? . . . .
S(6) C(1) C(2) S(7) 2.0(8) ? . . . .
S(6) C(1) C(2) C(3) -175.7(5) ? . . . .
S(6) C(1) C(6) Cl(1) -1.8(8) ? . . . .
S(6) C(1) C(6) C(5) 177.5(6) ? . . . .
C(2) C(1) C(6) Cl(1) -179.5(5) ? . . . .
C(2) C(1) C(6) C(5) -0.1(8) ? . . . .
C(6) C(1) C(2) S(7) 179.7(5) ? . . . .
C(6) C(1) C(2) C(3) 2.0(9) ? . . . .
S(7) C(2) C(3) Cl(2) 0.7(9) ? . . . .
S(7) C(2) C(3) C(4) 180.0(5) ? . . . .
C(1) C(2) C(3) Cl(2) 178.4(5) ? . . . .
C(1) C(2) C(3) C(4) -2.4(11) ? . . . .
Cl(2) C(3) C(4) C(5) -179.9(4) ? . . . .
C(2) C(3) C(4) C(5) 0.8(12) ? . . . .
C(3) C(4) C(5) C(6) 1.1(12) ? . . . .
C(4) C(5) C(6) Cl(1) 177.9(6) ? . . . .
C(4) C(5) C(6) C(1) -1.4(12) ? . . . .
P(1) C(7) C(8) C(9) -176.7(5) ? . . . .
P(1) C(7) C(12) C(11) 176.3(5) ? . . . .
C(8) C(7) C(12) C(11) -0.9(10) ? . . . .
C(12) C(7) C(8) C(9) 0.5(10) ? . . . .
C(7) C(8) C(9) C(10) 0.2(9) ? . . . .
C(8) C(9) C(10) C(11) -0.5(11) ? . . . .
C(9) C(10) C(11) C(12) 0.1(9) ? . . . .
C(10) C(11) C(12) C(7) 0.6(11) ? . . . .
P(1) C(13) C(14) C(15) -175.1(4) ? . . . .
P(1) C(13) C(18) C(17) 173.2(4) ? . . . .
C(14) C(13) C(18) C(17) -2.3(8) ? . . . .
C(18) C(13) C(14) C(15) 0.2(6) ? . . . .
C(13) C(14) C(15) C(16) 1.7(9) ? . . . .
C(14) C(15) C(16) C(17) -1.4(9) ? . . . .
C(15) C(16) C(17) C(18) -0.7(10) ? . . . .
C(16) C(17) C(18) C(13) 2.6(9) ? . . . .
P(1) C(19) C(20) C(21) -178.3(4) ? . . . .
P(1) C(19) C(24) C(23) 178.7(5) ? . . . .
C(20) C(19) C(24) C(23) 1.0(9) ? . . . .
C(24) C(19) C(20) C(21) -0.6(8) ? . . . .
C(19) C(20) C(21) C(22) 0.3(6) ? . . . .
C(20) C(21) C(22) C(23) -0.3(7) ? . . . .
C(21) C(22) C(23) C(24) 0.6(10) ? . . . .
C(22) C(23) C(24) C(19) -1.0(10) ? . . . .
P(1) C(25) C(26) C(27) 177.4(5) ? . . . .
P(1) C(25) C(30) C(29) -177.5(5) ? . . . .
C(26) C(25) C(30) C(29) -0.4(8) ? . . . .
C(30) C(25) C(26) C(27) 0.4(8) ? . . . .
C(25) C(26) C(27) C(28) 0.0(9) ? . . . .
C(26) C(27) C(28) C(29) -0.5(10) ? . . . .
C(27) C(28) C(29) C(30) 0.5(10) ? . . . .
C(28) C(29) C(30) C(25) -0.1(8) ? . . . .
P(2) C(31) C(32) C(33) -179.4(4) ? . . . .
P(2) C(31) C(36) C(35) -179.5(4) ? . . . .
C(32) C(31) C(36) C(35) 1.6(7) ? . . . .
C(36) C(31) C(32) C(33) -0.6(8) ? . . . .
C(31) C(32) C(33) C(34) -0.2(6) ? . . . .
C(32) C(33) C(34) C(35) -0.0(8) ? . . . .
C(33) C(34) C(35) C(36) 1.1(8) ? . . . .
C(34) C(35) C(36) C(31) -1.9(8) ? . . . .
P(2) C(37) C(38) C(39) -178.9(5) ? . . . .
P(2) C(37) C(42) C(41) 178.3(5) ? . . . .
C(38) C(37) C(42) C(41) -1.0(10) ? . . . .
C(42) C(37) C(38) C(39) 0.4(9) ? . . . .
C(37) C(38) C(39) C(40) 0.2(8) ? . . . .
C(38) C(39) C(40) C(41) -0.1(9) ? . . . .
C(39) C(40) C(41) C(42) -0.5(12) ? . . . .
C(40) C(41) C(42) C(37) 1.1(11) ? . . . .
P(2) C(43) C(44) C(45) -176.3(4) ? . . . .
P(2) C(43) C(48) C(47) 175.6(4) ? . . . .
C(44) C(43) C(48) C(47) -1.0(8) ? . . . .
C(48) C(43) C(44) C(45) 0.2(6) ? . . . .
C(43) C(44) C(45) C(46) 0.1(7) ? . . . .
C(44) C(45) C(46) C(47) 0.5(9) ? . . . .
C(45) C(46) C(47) C(48) -1.3(9) ? . . . .
C(46) C(47) C(48) C(43) 1.6(9) ? . . . .
P(2) C(49) C(50) C(51) -175.2(4) ? . . . .
P(2) C(49) C(54) C(53) 174.6(4) ? . . . .
C(50) C(49) C(54) C(53) -1.9(8) ? . . . .
C(54) C(49) C(50) C(51) 1.2(7) ? . . . .
C(49) C(50) C(51) C(52) -0.7(8) ? . . . .
C(50) C(51) C(52) C(53) 0.9(8) ? . . . .
C(51) C(52) C(53) C(54) -1.6(9) ? . . . .
C(52) C(53) C(54) C(49) 2.1(9) ? . . . .
